data_2233551
loop_
_publ_author_name
'Tang, Jie'
'Chen, Jin-ying'
'Jiang, Ling-qun'

_publ_section_title
;
 (<i>E</i>)-3-(4-Chlorophenyl)-1-(5-hydroxy-2,2-dimethyl-2<i>H</i>-chromen-6-yl)prop-2-en-1-one
;
_journal_coeditor_code LH5397
_journal_issue 2
_journal_name_full 'Acta Crystallographica Section E'
_journal_page_first o278
_journal_paper_doi 10.1107/S1600536811055255
_journal_volume 68
_journal_year 2012
_chemical_formula_iupac 'C20 H17 Cl O3'
_chemical_formula_moiety 'C20 H17 Cl O3'
_chemical_formula_sum 'C20 H17 Cl O3'
_chemical_formula_weight 340.79
_chemical_name_systematic
;
(<i>E</i>)-3-(4-Chlorophenyl)-1-(5-hydroxy-2,2-dimethyl-2<i>H</i>-
chromen-6-yl)prop-2-en-1-one
;
_space_group_IT_number 14
_symmetry_cell_setting monoclinic
_symmetry_space_group_name_Hall '-P 2ybc'
_symmetry_space_group_name_H-M 'P 1 21/c 1'
_atom_sites_solution_hydrogens geom
_atom_sites_solution_primary direct
_atom_sites_solution_secondary difmap
_audit_creation_method SHELXL-97
_cell_angle_alpha 90.00
_cell_angle_beta 91.177(4)
_cell_angle_gamma 90.00
_cell_formula_units_Z 8
_cell_length_a 11.0641(7)
_cell_length_b 9.8255(5)
_cell_length_c 30.7834(14)
_cell_measurement_reflns_used 3974
_cell_measurement_temperature 293(2)
_cell_measurement_theta_max 29.1667
_cell_measurement_theta_min 2.8537
_cell_volume 3345.8(3)
_computing_cell_refinement
;
CrysAlis PRO (Oxford Diffraction, 2010)
;
_computing_data_collection
;
CrysAlis PRO (Oxford Diffraction, 2010)
;
_computing_data_reduction
;
CrysAlis PRO (Oxford Diffraction, 2010)
;
_computing_molecular_graphics
;
OLEX2 (Dolomanov <i>et al.</i>, 2009)
;
_computing_publication_material
;
OLEX2 (Dolomanov <i>et al.</i>, 2009)
;
_computing_structure_refinement 'SHELXL97 (Sheldrick, 2008)'
_computing_structure_solution 'SHELXS97 (Sheldrick, 2008)'
_diffrn_ambient_temperature 293.0
_diffrn_detector_area_resol_mean 16.0874
_diffrn_measured_fraction_theta_full 0.998
_diffrn_measured_fraction_theta_max 0.998
_diffrn_measurement_device_type 'Oxford Diffraction Xcalibur Eos'
_diffrn_measurement_method '\w scans'
_diffrn_radiation_monochromator graphite
_diffrn_radiation_source 'fine-focus sealed tube'
_diffrn_radiation_type 'Mo K\a'
_diffrn_radiation_wavelength 0.7107
_diffrn_reflns_av_R_equivalents 0.0229
_diffrn_reflns_av_sigmaI/netI 0.0377
_diffrn_reflns_limit_h_max 13
_diffrn_reflns_limit_h_min -11
_diffrn_reflns_limit_k_max 12
_diffrn_reflns_limit_k_min -10
_diffrn_reflns_limit_l_max 38
_diffrn_reflns_limit_l_min -38
_diffrn_reflns_number 15168
_diffrn_reflns_theta_full 26.37
_diffrn_reflns_theta_max 26.37
_diffrn_reflns_theta_min 2.86
_exptl_absorpt_coefficient_mu 0.243
_exptl_absorpt_correction_T_max 1.0
_exptl_absorpt_correction_T_min 0.97899
_exptl_absorpt_correction_type multi-scan
_exptl_absorpt_process_details
;
(CrysAlis Pro; Oxford Diffraction, 2010)
;
_exptl_crystal_colour yellow
_exptl_crystal_density_diffrn 1.353
_exptl_crystal_density_method 'not measured'
_exptl_crystal_description block
_exptl_crystal_F_000 1424
_exptl_crystal_size_max 0.30
_exptl_crystal_size_mid 0.25
_exptl_crystal_size_min 0.20
_refine_diff_density_max 0.170
_refine_diff_density_min -0.315
_refine_ls_extinction_method none
_refine_ls_goodness_of_fit_ref 1.008
_refine_ls_hydrogen_treatment constr
_refine_ls_matrix_type full
_refine_ls_number_parameters 439
_refine_ls_number_reflns 6836
_refine_ls_number_restraints 0
_refine_ls_restrained_S_all 1.008
_refine_ls_R_factor_all 0.1002
_refine_ls_R_factor_gt 0.0543
_refine_ls_shift/su_max 0.000
_refine_ls_shift/su_mean 0.000
_refine_ls_structure_factor_coef Fsqd
_refine_ls_weighting_details 'calc w=1/[\s^2^(Fo^2^)+(0.0503P)^2^+0.9761P] where P=(Fo^2^+2Fc^2^)/3'
_refine_ls_weighting_scheme calc
_refine_ls_wR_factor_gt 0.1186
_refine_ls_wR_factor_ref 0.1445
_reflns_number_gt 4040
_reflns_number_total 6836
_reflns_threshold_expression I>2\s(I)
_cod_data_source_file lh5397.cif
_cod_data_source_block I
_cod_original_sg_symbol_H-M 'P 21/c'
_cod_database_code 2233551
_cod_database_fobs_code 2233551

loop_
_space_group_symop_id
_space_group_symop_operation_xyz
1 'x, y, z'
2 '-x, y+1/2, -z+1/2'
3 '-x, -y, -z'
4 'x, -y-1/2, z-1/2'

loop_
_atom_site_type_symbol
_atom_site_label
_atom_site_fract_x
_atom_site_fract_y
_atom_site_fract_z
_atom_site_U_iso_or_equiv
_atom_site_adp_type
_atom_site_calc_flag
_atom_site_refinement_flags
_atom_site_occupancy
_atom_site_symmetry_multiplicity
Cl Cl1 0.17697(7) 0.68585(9) 0.12791(2) 0.0832(3) Uani d . 1 1
Cl Cl2 0.67696(7) 0.18823(9) 0.13224(2) 0.0867(3) Uani d . 1 1
O O1 0.43040(13) 1.34774(15) -0.21832(4) 0.0446(4) Uani d . 1 1
O O2 0.55742(17) 1.50025(16) -0.07889(5) 0.0591(5) Uani d . 1 1
H H2 0.5497 1.4826 -0.0531 0.089 Uiso calc R 1 1
O O3 0.49425(19) 1.36093(17) -0.01377(5) 0.0685(6) Uani d . 1 1
O O4 0.92657(15) 0.83125(15) -0.21812(4) 0.0535(4) Uani d . 1 1
O O5 1.05691(17) 0.98927(17) -0.07956(5) 0.0630(5) Uani d . 1 1
H H5A 1.0497 0.9722 -0.0537 0.094 Uiso calc R 1 1
O O6 0.98945(19) 0.85726(18) -0.01371(5) 0.0702(6) Uani d . 1 1
C C1 0.2403(2) 0.8166(3) 0.09786(7) 0.0516(6) Uani d . 1 1
C C2 0.3173(2) 0.9068(3) 0.11760(7) 0.0601(7) Uani d . 1 1
H H2A 0.3368 0.8980 0.1470 0.072 Uiso calc R 1 1
C C3 0.3659(2) 1.0107(3) 0.09376(7) 0.0559(7) Uani d . 1 1
H H3 0.4183 1.0722 0.1073 0.067 Uiso calc R 1 1
C C4 0.3383(2) 1.0259(2) 0.04984(6) 0.0440(5) Uani d . 1 1
C C5 0.2598(2) 0.9333(3) 0.03089(7) 0.0603(7) Uani d . 1 1
H H5 0.2401 0.9410 0.0015 0.072 Uiso calc R 1 1
C C6 0.2099(2) 0.8296(3) 0.05478(7) 0.0645(8) Uani d . 1 1
H H6 0.1561 0.7688 0.0417 0.077 Uiso calc R 1 1
C C7 0.3899(2) 1.1385(2) 0.02538(7) 0.0484(6) Uani d . 1 1
H H7 0.4321 1.2035 0.0416 0.058 Uiso calc R 1 1
C C8 0.3838(2) 1.1588(2) -0.01696(7) 0.0501(6) Uani d . 1 1
H H8 0.3432 1.0958 -0.0345 0.060 Uiso calc R 1 1
C C9 0.4395(2) 1.2785(2) -0.03733(7) 0.0467(6) Uani d . 1 1
C C10 0.4317(2) 1.3002(2) -0.08425(6) 0.0411(5) Uani d . 1 1
C C11 0.4949(2) 1.4095(2) -0.10305(6) 0.0409(5) Uani d . 1 1
C C12 0.4962(2) 1.4278(2) -0.14818(6) 0.0391(5) Uani d . 1 1
C C13 0.43243(19) 1.3360(2) -0.17420(6) 0.0379(5) Uani d . 1 1
C C14 0.3628(2) 1.2328(2) -0.15658(6) 0.0445(6) Uani d . 1 1
H H14 0.3160 1.1766 -0.1745 0.053 Uiso calc R 1 1
C C15 0.3640(2) 1.2151(2) -0.11228(6) 0.0439(5) Uani d . 1 1
H H15 0.3187 1.1449 -0.1005 0.053 Uiso calc R 1 1
C C16 0.5543(2) 1.5420(2) -0.16934(7) 0.0481(6) Uani d . 1 1
H H16 0.5829 1.6151 -0.1529 0.058 Uiso calc R 1 1
C C17 0.5664(2) 1.5415(2) -0.21202(7) 0.0469(6) Uani d . 1 1
H H17 0.5973 1.6179 -0.2257 0.056 Uiso calc R 1 1
C C18 0.5310(2) 1.4197(2) -0.23871(6) 0.0409(5) Uani d . 1 1
C C19 0.6367(2) 1.3223(2) -0.24194(7) 0.0521(6) Uani d . 1 1
H H19A 0.6611 1.2928 -0.2133 0.078 Uiso calc R 1 1
H H19C 0.7030 1.3675 -0.2554 0.078 Uiso calc R 1 1
H H19B 0.6128 1.2448 -0.2591 0.078 Uiso calc R 1 1
C C20 0.4809(2) 1.4566(2) -0.28360(7) 0.0533(6) Uani d . 1 1
H H20A 0.4528 1.3756 -0.2981 0.080 Uiso calc R 1 1
H H20C 0.5433 1.4981 -0.3003 0.080 Uiso calc R 1 1
H H20B 0.4149 1.5191 -0.2808 0.080 Uiso calc R 1 1
C C21 0.7398(2) 0.3173(3) 0.10131(7) 0.0540(6) Uani d . 1 1
C C22 0.8127(2) 0.4117(3) 0.12071(7) 0.0647(7) Uani d . 1 1
H H22 0.8297 0.4070 0.1504 0.078 Uiso calc R 1 1
C C23 0.8612(2) 0.5144(3) 0.09617(7) 0.0601(7) Uani d . 1 1
H H23 0.9112 0.5787 0.1095 0.072 Uiso calc R 1 1
C C24 0.8371(2) 0.5239(2) 0.05185(7) 0.0467(6) Uani d . 1 1
C C25 0.7623(3) 0.4268(3) 0.03335(7) 0.0627(7) Uani d . 1 1
H H25 0.7445 0.4308 0.0037 0.075 Uiso calc R 1 1
C C26 0.7131(3) 0.3235(3) 0.05785(8) 0.0672(8) Uani d . 1 1
H H26 0.6625 0.2591 0.0449 0.081 Uiso calc R 1 1
C C27 0.8875(2) 0.6353(2) 0.02659(7) 0.0498(6) Uani d . 1 1
H H27 0.9296 0.7014 0.0423 0.060 Uiso calc R 1 1
C C28 0.8806(2) 0.6535(2) -0.01581(7) 0.0514(6) Uani d . 1 1
H H28 0.8402 0.5894 -0.0329 0.062 Uiso calc R 1 1
C C29 0.9352(2) 0.7731(2) -0.03680(7) 0.0478(6) Uani d . 1 1
C C30 0.9275(2) 0.7921(2) -0.08387(6) 0.0423(5) Uani d . 1 1
C C31 0.9920(2) 0.8995(2) -0.10336(7) 0.0440(5) Uani d . 1 1
C C32 0.9926(2) 0.9147(2) -0.14846(7) 0.0428(5) Uani d . 1 1
C C33 0.9251(2) 0.8254(2) -0.17399(6) 0.0423(5) Uani d . 1 1
C C34 0.8573(2) 0.7219(2) -0.15562(7) 0.0482(6) Uani d . 1 1
H H34 0.8108 0.6644 -0.1732 0.058 Uiso calc R 1 1
C C35 0.8599(2) 0.7056(2) -0.11134(7) 0.0468(6) Uani d . 1 1
H H35 0.8156 0.6353 -0.0992 0.056 Uiso calc R 1 1
C C36 1.0660(2) 1.0162(2) -0.17048(8) 0.0536(6) Uani d . 1 1
H H36 1.1210 1.0689 -0.1546 0.064 Uiso calc R 1 1
C C37 1.0540(2) 1.0329(2) -0.21284(7) 0.0516(6) Uani d . 1 1
H H37 1.1061 1.0921 -0.2268 0.062 Uiso calc R 1 1
C C38 0.9593(2) 0.9595(2) -0.23919(7) 0.0463(6) Uani d . 1 1
C C39 0.8463(2) 1.0461(3) -0.24342(8) 0.0666(7) Uani d . 1 1
H H39B 0.7852 0.9969 -0.2595 0.100 Uiso calc R 1 1
H H39C 0.8648 1.1289 -0.2584 0.100 Uiso calc R 1 1
H H39A 0.8173 1.0671 -0.2150 0.100 Uiso calc R 1 1
C C40 1.0025(3) 0.9172(3) -0.28349(7) 0.0618(7) Uani d . 1 1
H H40B 1.0746 0.8635 -0.2802 0.093 Uiso calc R 1 1
H H40C 1.0195 0.9968 -0.3004 0.093 Uiso calc R 1 1
H H40A 0.9408 0.8644 -0.2980 0.093 Uiso calc R 1 1

loop_
_atom_site_aniso_label
_atom_site_aniso_U_11
_atom_site_aniso_U_22
_atom_site_aniso_U_33
_atom_site_aniso_U_12
_atom_site_aniso_U_13
_atom_site_aniso_U_23
Cl1 0.0787(6) 0.1037(6) 0.0670(4) -0.0313(5) 0.0003(4) 0.0278(4)
Cl2 0.0782(6) 0.1026(6) 0.0797(5) -0.0145(5) 0.0132(4) 0.0333(4)
O1 0.0441(9) 0.0561(10) 0.0337(8) -0.0075(8) 0.0009(6) -0.0009(7)
O2 0.0831(14) 0.0533(10) 0.0405(8) -0.0213(9) -0.0060(9) -0.0060(8)
O3 0.1044(16) 0.0582(11) 0.0422(9) -0.0197(11) -0.0150(9) 0.0015(8)
O4 0.0721(12) 0.0492(10) 0.0393(8) -0.0154(9) 0.0071(8) -0.0031(7)
O5 0.0772(14) 0.0610(11) 0.0502(9) -0.0267(10) -0.0132(9) -0.0005(8)
O6 0.0999(16) 0.0619(11) 0.0480(10) -0.0190(11) -0.0197(10) 0.0024(8)
C1 0.0450(15) 0.0673(16) 0.0428(13) -0.0030(13) 0.0042(10) 0.0080(11)
C2 0.0624(18) 0.0832(19) 0.0345(12) -0.0096(15) -0.0052(11) 0.0073(12)
C3 0.0566(17) 0.0716(17) 0.0391(13) -0.0122(14) -0.0081(11) 0.0006(11)
C4 0.0433(14) 0.0540(14) 0.0349(11) 0.0028(12) 0.0027(10) -0.0011(10)
C5 0.0686(19) 0.0784(19) 0.0335(12) -0.0145(15) -0.0063(11) 0.0046(12)
C6 0.0683(19) 0.0797(19) 0.0452(14) -0.0226(16) -0.0072(12) 0.0014(13)
C7 0.0508(15) 0.0553(15) 0.0392(12) 0.0003(12) 0.0000(10) -0.0002(10)
C8 0.0603(17) 0.0491(14) 0.0408(13) 0.0001(13) 0.0013(11) -0.0001(10)
C9 0.0553(16) 0.0445(13) 0.0402(12) 0.0027(12) -0.0015(11) -0.0032(10)
C10 0.0477(14) 0.0390(12) 0.0366(11) 0.0005(11) 0.0021(10) -0.0033(9)
C11 0.0452(14) 0.0377(12) 0.0395(12) -0.0006(11) -0.0041(10) -0.0063(9)
C12 0.0411(13) 0.0376(12) 0.0386(11) 0.0015(10) -0.0007(9) -0.0018(9)
C13 0.0343(12) 0.0441(13) 0.0355(11) 0.0030(10) 0.0022(9) -0.0034(9)
C14 0.0432(14) 0.0500(14) 0.0404(12) -0.0108(11) 0.0026(10) -0.0076(10)
C15 0.0476(15) 0.0432(13) 0.0411(12) -0.0072(11) 0.0073(10) -0.0018(10)
C16 0.0571(16) 0.0360(12) 0.0510(14) -0.0045(12) -0.0049(11) -0.0018(10)
C17 0.0550(16) 0.0368(13) 0.0490(13) -0.0016(11) 0.0012(11) 0.0077(10)
C18 0.0443(14) 0.0405(12) 0.0382(11) -0.0007(11) 0.0049(9) 0.0050(9)
C19 0.0473(15) 0.0524(15) 0.0568(14) 0.0042(12) 0.0057(11) 0.0022(11)
C20 0.0617(17) 0.0558(15) 0.0424(13) 0.0031(13) 0.0019(11) 0.0068(11)
C21 0.0438(15) 0.0686(17) 0.0499(14) 0.0008(13) 0.0075(11) 0.0114(12)
C22 0.0641(19) 0.092(2) 0.0375(13) -0.0050(17) -0.0026(12) 0.0111(13)
C23 0.0592(18) 0.0791(19) 0.0416(13) -0.0120(15) -0.0078(11) 0.0018(12)
C24 0.0404(14) 0.0597(15) 0.0401(12) 0.0030(12) 0.0029(10) -0.0010(11)
C25 0.0721(19) 0.0786(19) 0.0371(13) -0.0127(16) -0.0021(12) 0.0018(12)
C26 0.072(2) 0.0755(19) 0.0543(16) -0.0215(16) 0.0037(13) -0.0004(13)
C27 0.0474(15) 0.0563(15) 0.0458(13) -0.0008(12) -0.0012(11) -0.0012(11)
C28 0.0606(17) 0.0499(14) 0.0437(13) -0.0044(13) 0.0015(11) -0.0003(10)
C29 0.0530(16) 0.0455(14) 0.0445(13) 0.0019(12) -0.0050(11) -0.0018(10)
C30 0.0445(14) 0.0411(13) 0.0413(12) 0.0000(11) 0.0000(10) -0.0025(10)
C31 0.0420(14) 0.0421(13) 0.0477(13) -0.0043(11) -0.0040(10) -0.0030(10)
C32 0.0413(14) 0.0412(13) 0.0459(12) -0.0028(11) 0.0018(10) -0.0004(10)
C33 0.0456(14) 0.0446(13) 0.0369(12) -0.0017(11) 0.0044(10) -0.0045(10)
C34 0.0539(16) 0.0458(14) 0.0449(13) -0.0144(12) 0.0037(11) -0.0081(10)
C35 0.0520(15) 0.0451(13) 0.0437(13) -0.0082(12) 0.0063(10) -0.0002(10)
C36 0.0506(16) 0.0522(15) 0.0577(15) -0.0150(13) -0.0043(11) 0.0048(12)
C37 0.0469(15) 0.0505(14) 0.0576(15) -0.0085(12) 0.0052(11) 0.0104(11)
C38 0.0502(15) 0.0448(13) 0.0441(12) -0.0023(12) 0.0058(10) 0.0018(10)
C39 0.0501(17) 0.0729(19) 0.0768(18) 0.0113(15) -0.0021(13) -0.0082(14)
C40 0.077(2) 0.0615(17) 0.0480(14) 0.0043(15) 0.0155(13) 0.0049(12)

loop_
_atom_type_symbol
_atom_type_description
_atom_type_scat_dispersion_real
_atom_type_scat_dispersion_imag
_atom_type_scat_source
C C 0.0033 0.0016 'International Tables Vol C Tables 4.2.6.8 and 6.1.1.4'
H H 0.0000 0.0000 'International Tables Vol C Tables 4.2.6.8 and 6.1.1.4'
Cl Cl 0.1484 0.1585 'International Tables Vol C Tables 4.2.6.8 and 6.1.1.4'
O O 0.0106 0.0060 'International Tables Vol C Tables 4.2.6.8 and 6.1.1.4'

loop_
_geom_angle_atom_site_label_1
_geom_angle_atom_site_label_2
_geom_angle_atom_site_label_3
_geom_angle
O1 C13 C12 121.14(19)
O1 C13 C14 116.92(18)
O1 C18 C17 109.95(17)
O1 C18 C19 108.40(17)
O1 C18 C20 103.70(17)
O2 C11 C10 122.11(18)
O2 C11 C12 116.62(19)
O3 C9 C8 118.49(19)
O3 C9 C10 120.2(2)
O4 C33 C32 121.5(2)
O4 C33 C34 117.05(19)
O4 C38 C37 110.53(18)
O4 C38 C39 108.0(2)
O4 C38 C40 104.35(18)
O5 C31 C30 121.79(19)
O5 C31 C32 117.2(2)
O6 C29 C28 118.6(2)
O6 C29 C30 120.2(2)
C1 C2 H2A 120.2
C1 C2 C3 119.5(2)
C1 C6 C5 119.5(2)
C1 C6 H6 120.2
C2 C1 Cl1 119.86(18)
C2 C1 C6 120.7(2)
C2 C3 H3 119.4
C2 C3 C4 121.3(2)
C3 C2 H2A 120.2
C3 C4 C7 120.2(2)
C4 C3 H3 119.4
C4 C5 H5 119.4
C4 C7 H7 116.2
C5 C4 C3 117.7(2)
C5 C4 C7 122.10(19)
C5 C6 H6 120.2
C6 C1 Cl1 119.4(2)
C6 C5 C4 121.2(2)
C6 C5 H5 119.4
C7 C8 H8 119.1
C7 C8 C9 121.9(2)
C8 C7 C4 127.7(2)
C8 C7 H7 116.2
C9 C8 H8 119.1
C10 C9 C8 121.3(2)
C10 C15 H15 119.1
C11 O2 H2 109.5
C11 C10 C9 119.75(19)
C11 C12 C16 123.84(19)
C12 C11 C10 121.26(18)
C12 C13 C14 121.85(18)
C12 C16 H16 120.1
C13 O1 C18 117.98(15)
C13 C12 C11 118.22(19)
C13 C12 C16 117.84(18)
C13 C14 H14 120.5
C14 C15 C10 121.9(2)
C14 C15 H15 119.1
C15 C10 C9 122.7(2)
C15 C10 C11 117.56(18)
C15 C14 C13 119.01(19)
C15 C14 H14 120.5
C16 C17 H17 119.4
C16 C17 C18 121.1(2)
C17 C16 C12 119.8(2)
C17 C16 H16 120.1
C17 C18 C19 110.31(19)
C17 C18 C20 113.22(18)
C18 C17 H17 119.4
C18 C19 H19A 109.5
C18 C19 H19C 109.5
C18 C19 H19B 109.5
C18 C20 H20A 109.5
C18 C20 H20C 109.5
C18 C20 H20B 109.5
C19 C18 C20 110.97(18)
H19A C19 H19C 109.5
H19A C19 H19B 109.5
H19C C19 H19B 109.5
H20A C20 H20C 109.5
H20A C20 H20B 109.5
H20C C20 H20B 109.5
C21 C22 H22 120.2
C21 C22 C23 119.6(2)
C21 C26 C25 119.2(2)
C21 C26 H26 120.4
C22 C21 Cl2 119.83(19)
C22 C21 C26 120.9(2)
C22 C23 H23 119.3
C22 C23 C24 121.3(2)
C23 C22 H22 120.2
C23 C24 C27 120.4(2)
C24 C23 H23 119.3
C24 C25 H25 119.3
C24 C25 C26 121.5(2)
C24 C27 H27 116.1
C25 C24 C23 117.5(2)
C25 C24 C27 122.1(2)
C25 C26 H26 120.4
C26 C21 Cl2 119.2(2)
C26 C25 H25 119.3
C27 C28 H28 119.2
C27 C28 C29 121.7(2)
C28 C27 C24 127.9(2)
C28 C27 H27 116.1
C29 C28 H28 119.2
C30 C29 C28 121.3(2)
C30 C35 H35 119.1
C31 O5 H5A 109.5
C31 C30 C29 119.70(19)
C31 C32 C36 123.3(2)
C32 C31 C30 120.97(19)
C32 C33 C34 121.43(19)
C32 C36 H36 120.0
C33 O4 C38 119.11(16)
C33 C32 C31 118.8(2)
C33 C32 C36 117.84(19)
C33 C34 H34 120.4
C34 C35 C30 121.8(2)
C34 C35 H35 119.1
C35 C30 C29 122.7(2)
C35 C30 C31 117.61(19)
C35 C34 C33 119.3(2)
C35 C34 H34 120.4
C36 C37 H37 119.0
C36 C37 C38 122.0(2)
C37 C36 C32 119.9(2)
C37 C36 H36 120.0
C37 C38 C39 110.1(2)
C37 C38 C40 113.0(2)
C38 C37 H37 119.0
C38 C39 H39B 109.5
C38 C39 H39C 109.5
C38 C39 H39A 109.5
C38 C40 H40B 109.5
C38 C40 H40C 109.5
C38 C40 H40A 109.5
H39B C39 H39C 109.5
H39B C39 H39A 109.5
H39C C39 H39A 109.5
C40 C38 C39 110.63(19)
H40B C40 H40C 109.5
H40B C40 H40A 109.5
H40C C40 H40A 109.5

loop_
_geom_bond_atom_site_label_1
_geom_bond_atom_site_label_2
_geom_bond_distance
Cl1 C1 1.739(2)
Cl2 C21 1.739(2)
O1 C13 1.363(2)
O1 C18 1.471(2)
O2 H2 0.8200
O2 C11 1.343(2)
O3 C9 1.237(3)
O4 C33 1.360(2)
O4 C38 1.466(3)
O5 H5A 0.8200
O5 C31 1.345(2)
O6 C29 1.237(3)
C1 C2 1.363(3)
C1 C6 1.367(3)
C2 H2A 0.9300
C2 C3 1.374(3)
C3 H3 0.9300
C3 C4 1.388(3)
C4 C5 1.379(3)
C4 C7 1.461(3)
C5 H5 0.9300
C5 C6 1.379(3)
C6 H6 0.9300
C7 H7 0.9300
C7 C8 1.319(3)
C8 H8 0.9300
C8 C9 1.474(3)
C9 C10 1.461(3)
C10 C11 1.412(3)
C10 C15 1.407(3)
C11 C12 1.401(3)
C12 C13 1.389(3)
C12 C16 1.454(3)
C13 C14 1.390(3)
C14 H14 0.9300
C14 C15 1.375(3)
C15 H15 0.9300
C16 H16 0.9300
C16 C17 1.323(3)
C17 H17 0.9300
C17 C18 1.498(3)
C18 C19 1.516(3)
C18 C20 1.522(3)
C19 H19A 0.9600
C19 H19C 0.9600
C19 H19B 0.9600
C20 H20A 0.9600
C20 H20C 0.9600
C20 H20B 0.9600
C21 C22 1.360(3)
C21 C26 1.365(3)
C22 H22 0.9300
C22 C23 1.376(3)
C23 H23 0.9300
C23 C24 1.388(3)
C24 C25 1.379(3)
C24 C27 1.460(3)
C25 H25 0.9300
C25 C26 1.382(3)
C26 H26 0.9300
C27 H27 0.9300
C27 C28 1.318(3)
C28 H28 0.9300
C28 C29 1.477(3)
C29 C30 1.462(3)
C30 C31 1.415(3)
C30 C35 1.404(3)
C31 C32 1.397(3)
C32 C33 1.386(3)
C32 C36 1.461(3)
C33 C34 1.390(3)
C34 H34 0.9300
C34 C35 1.372(3)
C35 H35 0.9300
C36 H36 0.9300
C36 C37 1.318(3)
C37 H37 0.9300
C37 C38 1.497(3)
C38 C39 1.515(3)
C38 C40 1.513(3)
C39 H39B 0.9600
C39 H39C 0.9600
C39 H39A 0.9600
C40 H40B 0.9600
C40 H40C 0.9600
C40 H40A 0.9600

loop_
_geom_hbond_atom_site_label_D
_geom_hbond_atom_site_label_H
_geom_hbond_atom_site_label_A
_geom_hbond_distance_DH
_geom_hbond_distance_HA
_geom_hbond_distance_DA
_geom_hbond_angle_DHA
O2 H2 O3 0.82 1.82 2.537(2) 145.9
O5 H5A O6 0.82 1.81 2.532(2) 146.5
